data_7232934
loop_
_publ_author_name
'Qian, Jun'
'Yoshikawa, Hirofumi'
'Humphrey, Mark G.'
'Zhang, Jinfang'
'Awaga, Kunio'
'Zhang, Chi'

_publ_section_title
;
 In situ formed [M(CN)9] (M = W, Mo) as a building block for the
 construction of two nona-cyanometalate-bridged heterometallic
 coordination polymers
;
_journal_issue 29
_journal_name_full CrystEngComm
_journal_page_first 4363
_journal_paper_doi 10.1039/C9CE00579J
_journal_volume 21
_journal_year 2019
_chemical_formula_sum 'C33 H16 Mn2 N17 O6 W'
_chemical_formula_weight 1040.36
_space_group_crystal_system tetragonal
_space_group_IT_number 87
_space_group_name_Hall '-I 4'
_space_group_name_H-M_alt 'I 4/m'
_symmetry_space_group_name_Hall '-I 4'
_symmetry_space_group_name_H-M 'I 4/m'
_atom_sites_solution_hydrogens geom
_audit_creation_method SHELXL-2014/7
_audit_update_record
;
2019-04-10 deposited with the CCDC.    2019-06-21 downloaded from the CCDC.
;
_cell_angle_alpha 90
_cell_angle_beta 90
_cell_angle_gamma 90
_cell_formula_units_Z 4
_cell_length_a 14.470(2)
_cell_length_b 14.470(2)
_cell_length_c 28.017(6)
_cell_measurement_reflns_used 2880
_cell_measurement_temperature 293(2)
_cell_measurement_theta_max 28.7858
_cell_measurement_theta_min 2.8154
_cell_volume 5866.2(17)
_computing_cell_refinement 'CrystalClear (Rigaku Corp., 2000)'
_computing_data_collection 'CrystalClear (Rigaku Corp., 2000)'
_computing_data_reduction 'CrystalClear (Rigaku Corp., 2000)'
_computing_molecular_graphics SHELXL
_computing_publication_material SHELXL
_computing_structure_refinement 'SHELXL-2014/7 (Sheldrick, 2014)'
_computing_structure_solution 'SHELXL-2014/7 (Sheldrick, 2014)'
_diffrn_ambient_temperature 293(2)
_diffrn_measured_fraction_theta_full 0.990
_diffrn_measured_fraction_theta_max 0.972
_diffrn_measurement_device_type 'CCD area detector'
_diffrn_measurement_method 'phi and omega scans'
_diffrn_radiation_type MoK\a
_diffrn_radiation_wavelength 0.71073
_diffrn_reflns_av_R_equivalents 0.0240
_diffrn_reflns_av_unetI/netI 0.0317
_diffrn_reflns_Laue_measured_fraction_full 0.990
_diffrn_reflns_Laue_measured_fraction_max 0.972
_diffrn_reflns_limit_h_max 17
_diffrn_reflns_limit_h_min -14
_diffrn_reflns_limit_k_max 17
_diffrn_reflns_limit_k_min -7
_diffrn_reflns_limit_l_max 29
_diffrn_reflns_limit_l_min -34
_diffrn_reflns_number 7368
_diffrn_reflns_point_group_measured_fraction_full 0.990
_diffrn_reflns_point_group_measured_fraction_max 0.972
_diffrn_reflns_theta_full 25.242
_diffrn_reflns_theta_max 26.003
_diffrn_reflns_theta_min 3.169
_exptl_absorpt_coefficient_mu 2.425
_exptl_absorpt_correction_T_max 0.587
_exptl_absorpt_correction_T_min 0.512
_exptl_absorpt_correction_type multi-scan
_exptl_absorpt_process_details 'SADABS(Bruker, 2002)'
_exptl_crystal_colour red
_exptl_crystal_density_diffrn 1.178
_exptl_crystal_description block
_exptl_crystal_F_000 2020
_exptl_crystal_size_max 0.28
_exptl_crystal_size_mid 0.25
_exptl_crystal_size_min 0.22
_refine_diff_density_max 1.487
_refine_diff_density_min -3.213
_refine_diff_density_rms 0.169
_refine_ls_extinction_method none
_refine_ls_goodness_of_fit_ref 1.245
_refine_ls_hydrogen_treatment constr
_refine_ls_matrix_type full
_refine_ls_number_parameters 139
_refine_ls_number_reflns 2880
_refine_ls_number_restraints 228
_refine_ls_restrained_S_all 1.409
_refine_ls_R_factor_all 0.0551
_refine_ls_R_factor_gt 0.0517
_refine_ls_shift/su_max 0.001
_refine_ls_shift/su_mean 0.000
_refine_ls_structure_factor_coef Fsqd
_refine_ls_weighting_details 'w=1/[\s^2^(Fo^2^)+(0.0742P)^2^+40.3077P] where P=(Fo^2^+2Fc^2^)/3'
_refine_ls_weighting_scheme calc
_refine_ls_wR_factor_gt 0.1438
_refine_ls_wR_factor_ref 0.1459
_reflns_Friedel_coverage 0.000
_reflns_number_gt 2651
_reflns_number_total 2880
_reflns_threshold_expression 'I > 2\s(I)'
_cod_data_source_file c9ce00579j2.cif
_cod_data_source_block s
_cod_depositor_comments 'Adding full bibliography for 7232934--7232935.cif.'
_cod_original_cell_volume 5866(2)
_cod_database_code 7232934
_shelx_shelxl_version_number 2014/7
_shelx_space_group_comment
;
The symmetry employed for this shelxl refinement is uniquely defined
by the following loop, which should always be used as a source of
symmetry information in preference to the above space-group names.
They are only intended as comments.
;

loop_
_space_group_symop_operation_xyz
'x, y, z'
'-y, x, z'
'-x, -y, z'
'y, -x, z'
'x+1/2, y+1/2, z+1/2'
'-y+1/2, x+1/2, z+1/2'
'-x+1/2, -y+1/2, z+1/2'
'y+1/2, -x+1/2, z+1/2'
'-x, -y, -z'
'y, -x, -z'
'x, y, -z'
'-y, x, -z'
'-x+1/2, -y+1/2, -z+1/2'
'y+1/2, -x+1/2, -z+1/2'
'x+1/2, y+1/2, -z+1/2'
'-y+1/2, x+1/2, -z+1/2'

loop_
_atom_site_label
_atom_site_type_symbol
_atom_site_fract_x
_atom_site_fract_y
_atom_site_fract_z
_atom_site_U_iso_or_equiv
_atom_site_adp_type
_atom_site_occupancy
_atom_site_site_symmetry_order
_atom_site_calc_flag
_atom_site_refinement_flags_posn
_atom_site_refinement_flags_adp
_atom_site_refinement_flags_occupancy
W1 W 0.0000 0.0000 0.31522(2) 0.01974(18) Uani 1 4 d S TU P
Mn1 Mn 0.2500 0.2500 0.2500 0.0394(4) Uani 1 2 d S . P
O1 O 0.1525(7) 0.3593(7) 0.2713(4) 0.117(3) Uani 1 1 d . . .
O2 O 0.1251(5) 0.2210(5) 0.0000 0.0360(15) Uani 1 2 d S T P
N1 N 0.0000 0.0000 0.1960(4) 0.039(2) Uani 1 4 d S TU P
N2 N 0.1591(6) 0.1468(6) 0.2790(2) 0.0626(16) Uani 1 1 d . U .
N3 N 0.1832(5) 0.2362(5) 0.1761(2) 0.0443(14) Uani 1 1 d . U .
N4 N -0.0101(4) 0.1731(5) 0.0249(2) 0.0423(14) Uani 1 1 d . U .
N5 N 0.0151(10) 0.1831(9) 0.3913(4) 0.120(3) Uani 1 1 d . U .
C1 C 0.1034(5) 0.0953(5) 0.2929(3) 0.0422(15) Uani 1 1 d . U .
C2 C 0.0000 0.0000 0.2376(4) 0.028(2) Uani 1 4 d S TU P
C3 C 0.2276(6) 0.2667(7) 0.1375(3) 0.0566(17) Uani 1 1 d . U .
H3 H 0.2841 0.2963 0.1413 0.068 Uiso 1 1 calc R U .
C4 C 0.1918(6) 0.2556(7) 0.0920(3) 0.0567(17) Uani 1 1 d . U .
H4 H 0.2248 0.2770 0.0657 0.068 Uiso 1 1 calc R U .
C5 C 0.1033(5) 0.1941(6) 0.1696(3) 0.0445(14) Uani 1 1 d . U .
H5 H 0.0715 0.1726 0.1962 0.053 Uiso 1 1 calc R U .
C6 C 0.0645(5) 0.1806(6) 0.1248(2) 0.0468(15) Uani 1 1 d . U .
H6 H 0.0088 0.1491 0.1218 0.056 Uiso 1 1 calc R U .
C7 C 0.1080(5) 0.2134(5) 0.0856(2) 0.0375(13) Uani 1 1 d . U .
C8 C 0.0703(5) 0.2005(5) 0.0378(2) 0.0367(13) Uani 1 1 d . U .
C9 C 0.0141(6) 0.1105(5) 0.3655(3) 0.0438(10) Uani 1 1 d . U .

loop_
_atom_site_aniso_label
_atom_site_aniso_U_11
_atom_site_aniso_U_22
_atom_site_aniso_U_33
_atom_site_aniso_U_23
_atom_site_aniso_U_13
_atom_site_aniso_U_12
W1 0.0208(2) 0.0208(2) 0.0176(3) 0.000 0.000 0.000
Mn1 0.0499(9) 0.0471(9) 0.0210(7) 0.0068(6) -0.0060(6) -0.0282(7)
O1 0.130(8) 0.106(7) 0.117(7) -0.042(6) -0.039(6) 0.036(6)
O2 0.041(4) 0.052(4) 0.015(3) 0.000 0.000 -0.014(3)
N1 0.048(3) 0.048(3) 0.023(4) 0.000 0.000 0.000
N2 0.076(3) 0.073(3) 0.039(3) 0.005(3) -0.013(3) -0.038(3)
N3 0.056(3) 0.053(3) 0.024(2) 0.004(2) -0.009(2) -0.027(3)
N4 0.041(3) 0.063(4) 0.023(3) 0.005(3) -0.001(2) -0.013(3)
N5 0.140(6) 0.122(6) 0.098(5) -0.018(5) -0.005(5) -0.023(5)
C1 0.047(3) 0.052(3) 0.028(3) 0.005(3) -0.004(3) -0.022(3)
C2 0.030(3) 0.030(3) 0.023(4) 0.000 0.000 0.000
C3 0.056(3) 0.079(4) 0.035(3) 0.004(3) -0.003(3) -0.033(3)
C4 0.060(3) 0.080(4) 0.031(3) 0.005(3) 0.001(3) -0.031(3)
C5 0.049(3) 0.058(3) 0.026(2) 0.004(2) 0.000(2) -0.026(3)
C6 0.050(3) 0.063(3) 0.028(3) 0.003(3) -0.003(3) -0.026(3)
C7 0.043(3) 0.047(3) 0.022(2) 0.002(2) -0.002(2) -0.014(2)
C8 0.041(3) 0.048(3) 0.021(2) 0.004(2) 0.004(2) -0.013(3)
C9 0.0562(18) 0.0391(17) 0.0360(17) -0.0045(17) 0.0004(17) -0.0026(17)

loop_
_atom_type_symbol
_atom_type_description
_atom_type_scat_dispersion_real
_atom_type_scat_dispersion_imag
_atom_type_scat_source
C C 0.0033 0.0016 'International Tables Vol C Tables 4.2.6.8 and 6.1.1.4'
H H 0.0000 0.0000 'International Tables Vol C Tables 4.2.6.8 and 6.1.1.4'
Mn Mn 0.3368 0.7283 'International Tables Vol C Tables 4.2.6.8 and 6.1.1.4'
N N 0.0061 0.0033 'International Tables Vol C Tables 4.2.6.8 and 6.1.1.4'
O O 0.0106 0.0060 'International Tables Vol C Tables 4.2.6.8 and 6.1.1.4'
W W -0.8490 6.8722 'International Tables Vol C Tables 4.2.6.8 and 6.1.1.4'

loop_
_geom_angle_atom_site_label_1
_geom_angle_atom_site_label_2
_geom_angle_atom_site_label_3
_geom_angle
_geom_angle_site_symmetry_1
_geom_angle_site_symmetry_3
C1 W1 C1 85.05(11) 3 4
C1 W1 C1 85.05(11) 3 2
C1 W1 C1 145.8(4) 4 2
C1 W1 C1 145.8(4) 3 .
C1 W1 C1 85.05(11) 4 .
C1 W1 C1 85.05(11) 2 .
C1 W1 C9 138.1(3) 3 .
C1 W1 C9 131.0(3) 4 .
C1 W1 C9 74.3(3) 2 .
C1 W1 C9 69.0(3) . .
C1 W1 C9 131.0(3) 3 4
C1 W1 C9 69.0(3) 4 4
C1 W1 C9 138.1(3) 2 4
C1 W1 C9 74.3(3) . 4
C9 W1 C9 64.4(2) . 4
C1 W1 C9 69.0(3) 3 3
C1 W1 C9 74.3(3) 4 3
C1 W1 C9 131.0(3) 2 3
C1 W1 C9 138.1(3) . 3
C9 W1 C9 97.7(4) . 3
C9 W1 C9 64.4(2) 4 3
C1 W1 C9 74.3(3) 3 2
C1 W1 C9 138.1(3) 4 2
C1 W1 C9 69.0(3) 2 2
C1 W1 C9 131.0(3) . 2
C9 W1 C9 64.4(2) . 2
C9 W1 C9 97.7(4) 4 2
C9 W1 C9 64.4(2) 3 2
C1 W1 C2 72.92(19) 3 .
C1 W1 C2 72.92(19) 4 .
C1 W1 C2 72.92(19) 2 .
C1 W1 C2 72.92(19) . .
C9 W1 C2 131.1(2) . .
C9 W1 C2 131.1(2) 4 .
C9 W1 C2 131.1(2) 3 .
C9 W1 C2 131.1(2) 2 .
N2 Mn1 N2 180.0 . 13
N2 Mn1 O1 89.7(4) . 13
N2 Mn1 O1 90.3(4) 13 13
N2 Mn1 O1 90.3(4) . .
N2 Mn1 O1 89.7(4) 13 .
O1 Mn1 O1 180.0 13 .
N2 Mn1 N3 88.7(2) . 13
N2 Mn1 N3 91.3(2) 13 13
O1 Mn1 N3 92.1(3) 13 13
O1 Mn1 N3 87.9(3) . 13
N2 Mn1 N3 91.3(2) . .
N2 Mn1 N3 88.7(2) 13 .
O1 Mn1 N3 87.9(3) 13 .
O1 Mn1 N3 92.1(3) . .
N3 Mn1 N3 180.0 13 .
C8 O2 C8 102.8(7) . 11
C1 N2 Mn1 173.9(8) . .
C5 N3 C3 117.5(6) . .
C5 N3 Mn1 122.3(5) . .
C3 N3 Mn1 120.0(5) . .
C8 N4 N4 106.4(4) . 11
N2 C1 W1 177.5(6) . .
N1 C2 W1 180.0 . .
N3 C3 C4 121.9(7) . .
N3 C3 H3 119.0 . .
C4 C3 H3 119.0 . .
C7 C4 C3 120.2(7) . .
C7 C4 H4 119.9 . .
C3 C4 H4 119.9 . .
N3 C5 C6 123.0(7) . .
N3 C5 H5 118.5 . .
C6 C5 H5 118.5 . .
C7 C6 C5 119.8(6) . .
C7 C6 H6 120.1 . .
C5 C6 H6 120.1 . .
C6 C7 C4 117.5(6) . .
C6 C7 C8 121.8(6) . .
C4 C7 C8 120.6(6) . .
N4 C8 O2 112.2(6) . .
N4 C8 C7 129.7(6) . .
O2 C8 C7 118.1(6) . .
N5 C9 W1 171.6(8) . .

loop_
_geom_bond_atom_site_label_1
_geom_bond_atom_site_label_2
_geom_bond_distance
_geom_bond_site_symmetry_2
W1 C1 2.129(7) 3
W1 C1 2.129(7) 4
W1 C1 2.129(7) 2
W1 C1 2.129(7) .
W1 C9 2.140(7) .
W1 C9 2.140(7) 4
W1 C9 2.140(7) 3
W1 C9 2.140(7) 2
W1 C2 2.175(12) .
Mn1 N2 2.149(7) .
Mn1 N2 2.149(7) 13
Mn1 O1 2.202(9) 13
Mn1 O1 2.202(9) .
Mn1 N3 2.294(6) 13
Mn1 N3 2.294(6) .
O2 C8 1.356(7) .
O2 C8 1.356(7) 11
N1 C2 1.165(17) .
N2 C1 1.165(10) .
N3 C5 1.319(9) .
N3 C3 1.333(10) .
N4 C8 1.281(9) .
N4 N4 1.396(11) 11
N5 C9 1.276(13) .
C3 C4 1.386(11) .
C3 H3 0.9300 .
C4 C7 1.370(10) .
C4 H4 0.9300 .
C5 C6 1.388(10) .
C5 H5 0.9300 .
C6 C7 1.352(9) .
C6 H6 0.9300 .
C7 C8 1.457(9) .

loop_
_geom_torsion_atom_site_label_1
_geom_torsion_atom_site_label_2
_geom_torsion_atom_site_label_3
_geom_torsion_atom_site_label_4
_geom_torsion
_geom_torsion_site_symmetry_1
C5 N3 C3 C4 0.3(14) .
Mn1 N3 C3 C4 176.8(8) .
N3 C3 C4 C7 0.8(16) .
C3 N3 C5 C6 0.1(14) .
Mn1 N3 C5 C6 -176.2(7) .
N3 C5 C6 C7 -1.7(14) .
C5 C6 C7 C4 2.8(13) .
C5 C6 C7 C8 179.7(8) .
C3 C4 C7 C6 -2.4(14) .
C3 C4 C7 C8 -179.4(9) .
N4 N4 C8 O2 1.1(7) 11
N4 N4 C8 C7 -180.0(7) 11
C8 O2 C8 N4 -1.7(11) 11
C8 O2 C8 C7 179.2(4) 11
C6 C7 C8 N4 12.3(13) .
C4 C7 C8 N4 -170.8(9) .
C6 C7 C8 O2 -168.8(8) .
C4 C7 C8 O2 8.1(12) .
